data_7229195
loop_
_publ_author_name
'Burrows, Andrew D.'
'Chan, Siobhan'
'Gee, William J.'
'Mahon, Mary F.'
'Richardson, Christopher'
'Sebestyen, Viorica M.'
'Turski, Domenyk'
'Warren, Mark R.'

_publ_section_title
;
 The impact of N,N&#x2032;-ditopic ligand length and geometry on the
 structures of zinc-based mixed-linker metal--organic frameworks
;
_journal_name_full CrystEngComm
_journal_paper_doi 10.1039/C7CE01447C
_journal_year 2017
_chemical_formula_moiety '0.13(C296 H176 N32 O64 Zn16)'
_chemical_formula_sum 'C49 H50 N8 O12 Zn2'
_chemical_formula_weight 1073.71
_chemical_name_systematic
;
 ?
;
_space_group_crystal_system tetragonal
_space_group_IT_number 139
_space_group_name_Hall '-I 4 2'
_space_group_name_H-M_alt 'I 4/m m m'
_symmetry_space_group_name_Hall '-I 4 2'
_symmetry_space_group_name_H-M 'I 4/m m m'
_atom_sites_solution_hydrogens geom
_atom_sites_solution_primary iterative
_audit_creation_date 2017-06-07
_audit_creation_method
;
Olex2 1.2
(compiled 2017.03.28 svn.r3405 for OlexSys, GUI svn.r5337)
;
_audit_update_record
;
2017-06-17 deposited with the CCDC.
2017-09-12 downloaded from the CCDC.
;
_cell_angle_alpha 90
_cell_angle_beta 90
_cell_angle_gamma 90
_cell_formula_units_Z 8
_cell_length_a 21.7570(4)
_cell_length_b 21.7570(4)
_cell_length_c 34.6535(11)
_cell_measurement_reflns_used 17577
_cell_measurement_temperature 200.00(10)
_cell_measurement_theta_max 71.9550
_cell_measurement_theta_min 4.0410
_cell_volume 16403.8(7)
_computing_cell_refinement 'CrysAlisPro 1.171.38.43 (Rigaku OD, 2015)'
_computing_data_collection 'CrysAlisPro 1.171.38.43 (Rigaku OD, 2015)'
_computing_data_reduction 'CrysAlisPro 1.171.38.43 (Rigaku OD, 2015)'
_computing_molecular_graphics 'Olex2 (Dolomanov et al., 2009)'
_computing_publication_material 'Olex2 (Dolomanov et al., 2009)'
_computing_structure_refinement 'ShelXL (Sheldrick, 2015)'
_computing_structure_solution 'olex2.solve (Bourhis et al., 2015)'
_diffrn_ambient_environment N~2~
_diffrn_ambient_temperature 200.00(10)
_diffrn_detector 'CCD plate'
_diffrn_detector_area_resol_mean 8.1150
_diffrn_detector_type EosS2
_diffrn_measured_fraction_theta_full 0.750
_diffrn_measured_fraction_theta_max 0.740
_diffrn_measurement_device 'four-circle diffractometer'
_diffrn_measurement_device_type 'SuperNova, Dual, Cu at zero, EosS2'
_diffrn_measurement_method '\w scans'
_diffrn_radiation_monochromator mirror
_diffrn_radiation_probe x-ray
_diffrn_radiation_type CuK\a
_diffrn_radiation_wavelength 1.54184
_diffrn_reflns_av_R_equivalents 0.0540
_diffrn_reflns_av_unetI/netI 0.0269
_diffrn_reflns_Laue_measured_fraction_full 0.750
_diffrn_reflns_Laue_measured_fraction_max 0.740
_diffrn_reflns_limit_h_max 22
_diffrn_reflns_limit_h_min -17
_diffrn_reflns_limit_k_max 26
_diffrn_reflns_limit_k_min -16
_diffrn_reflns_limit_l_max 35
_diffrn_reflns_limit_l_min -27
_diffrn_reflns_number 56809
_diffrn_reflns_point_group_measured_fraction_full 0.750
_diffrn_reflns_point_group_measured_fraction_max 0.740
_diffrn_reflns_theta_full 67.684
_diffrn_reflns_theta_max 70.056
_diffrn_reflns_theta_min 3.842
_diffrn_source 'micro-focus sealed X-ray tube'
_diffrn_source_type 'SuperNova (Cu) X-ray Source'
_exptl_absorpt_coefficient_mu 1.075
_exptl_absorpt_correction_T_max 1.00000
_exptl_absorpt_correction_T_min 0.85320
_exptl_absorpt_correction_type multi-scan
_exptl_absorpt_process_details
;
CrysAlisPro 1.171.38.43 (Rigaku Oxford Diffraction, 2015)
Empirical absorption correction using spherical harmonics,
 implemented in SCALE3 ABSPACK scaling algorithm.
;
_exptl_crystal_colour colorless
_exptl_crystal_density_diffrn 0.870
_exptl_crystal_description tablet
_exptl_crystal_F_000 4448
_exptl_crystal_size_max 0.212
_exptl_crystal_size_mid 0.173
_exptl_crystal_size_min 0.042
_refine_diff_density_max 1.865
_refine_diff_density_min -1.128
_refine_diff_density_rms 0.133
_refine_ls_extinction_method none
_refine_ls_goodness_of_fit_ref 1.704
_refine_ls_hydrogen_treatment constr
_refine_ls_matrix_type full
_refine_ls_number_parameters 166
_refine_ls_number_reflns 3216
_refine_ls_number_restraints 131
_refine_ls_restrained_S_all 1.716
_refine_ls_R_factor_all 0.1381
_refine_ls_R_factor_gt 0.1169
_refine_ls_shift/su_max 0.001
_refine_ls_shift/su_mean 0.000
_refine_ls_structure_factor_coef Fsqd
_refine_ls_weighting_details 'w=1/[\s^2^(Fo^2^)+(0.2000P)^2^] where P=(Fo^2^+2Fc^2^)/3'
_refine_ls_weighting_scheme calc
_refine_ls_wR_factor_gt 0.3989
_refine_ls_wR_factor_ref 0.4342
_reflns_Friedel_coverage 0.000
_reflns_number_gt 1998
_reflns_number_total 3216
_reflns_threshold_expression 'I > 2\s(I)'
_cod_data_source_file c7ce01447c2.cif
_cod_data_source_block Cpd-2a-s16prr168_sq
_cod_original_cell_volume 16403.8(8)
_cod_database_code 7229195
_shelxl_version_number 2014-3
_chemical_oxdiff_usercomment 'colorless tablet'
_shelx_space_group_comment
;
The symmetry employed for this shelxl refinement is uniquely defined
by the following loop, which should always be used as a source of
symmetry information in preference to the above space-group names.
They are only intended as comments.
;
_olex2_refinement_description
;
1. Fixed Uiso
 At 1.2 times of:
  All C(H) groups, All N(H) groups
2. Restrained distances
 N2-C12 = C12-C13 = N2A-C12
 1.42 with sigma of 0.005
 C5A-C4A = C5-C4
 1.4 with sigma of 0.005
 C6A-C5A = C5-C6
 1.4 with sigma of 0.005
 C6_$4-C6_$5 \\sim C6A_$4-C6A_$5 \\sim C5_$5-C4_$5 \\sim C5_$5-C6_$5 \\sim
C5A_$5-C4A_$5 ~
 C5A_$5-C6A_$5 \\sim C2-C4 \\sim C2-C4A
 with sigma of 0.005
3. Uiso/Uaniso restraints and constraints
N1 \\sim C7 \\sim C8 \\sim C7 \\sim C9 \\sim C10 \\sim C11: within 2A with
sigma of 0.01 and sigma for terminal atoms of 0.005
C3 \\sim C4 \\sim C3A \\sim C4A: within 2A with sigma of 0.01 and sigma for
terminal atoms of 0.005
Uanis(N2) \\sim Ueq, Uanis(N2A) \\sim Ueq, Uanis(C12) \\sim Ueq, Uanis(C13)
\\sim Ueq: with sigma of 0.01 and sigma for terminal atoms of 0.02
Uanis(C4) \\sim Ueq, Uanis(C4A) \\sim Ueq: with sigma of 0.03 and sigma for
terminal atoms of 0.01
4. Others
 Fixed Sof: N2(0.25) H2(0.125) N2A(0.25) H2A(0.125) N1(0.5) C11(0.5) H11(0.5)
 C10(0.5) H10(0.5) C9(0.5) C8(0.5) H8(0.5) C7(0.5) H7(0.5) C13(0.25) H13(0.25)
 C3(0.5) H3(0.5) C4(0.5) C5(0.5) H5(0.5) C6(0.5) H6(0.5) C3A(0.5) H3A(0.5)
 C4A(0.5) C5A(0.5) H5A(0.5) C6A(0.5) H6A(0.5) C12(0.5)
 Fixed Uiso: C5(0.2) C6(0.3) C5A(0.2) C6A(0.3)
5.a Aromatic/amide H refined with riding coordinates:
 N2(H2), N2A(H2A), C11(H11), C10(H10), C8(H8), C7(H7), C13(H13), C3(H3),
 C5(H5), C6(H6), C3A(H3A), C5A(H5A), C6A(H6A)
5.b Fitted hexagon refined as free rotating group:
 N1(C11,C10,C9,C8,C7)
;
_olex2_submission_special_instructions 'No special instructions were received'

loop_
_space_group_symop_operation_xyz
'x, y, z'
'-y, x, z'
'-x, -y, z'
'y, -x, z'
'x, -y, -z'
'y, x, -z'
'-x, y, -z'
'-y, -x, -z'
'x+1/2, y+1/2, z+1/2'
'-y+1/2, x+1/2, z+1/2'
'-x+1/2, -y+1/2, z+1/2'
'y+1/2, -x+1/2, z+1/2'
'x+1/2, -y+1/2, -z+1/2'
'y+1/2, x+1/2, -z+1/2'
'-x+1/2, y+1/2, -z+1/2'
'-y+1/2, -x+1/2, -z+1/2'
'-x, -y, -z'
'y, -x, -z'
'x, y, -z'
'-y, x, -z'
'-x, y, z'
'-y, -x, z'
'x, -y, z'
'y, x, z'
'-x+1/2, -y+1/2, -z+1/2'
'y+1/2, -x+1/2, -z+1/2'
'x+1/2, y+1/2, -z+1/2'
'-y+1/2, x+1/2, -z+1/2'
'-x+1/2, y+1/2, z+1/2'
'-y+1/2, -x+1/2, z+1/2'
'x+1/2, -y+1/2, z+1/2'
'y+1/2, x+1/2, z+1/2'

loop_
_atom_site_label
_atom_site_type_symbol
_atom_site_fract_x
_atom_site_fract_y
_atom_site_fract_z
_atom_site_U_iso_or_equiv
_atom_site_adp_type
_atom_site_occupancy
_atom_site_site_symmetry_order
_atom_site_calc_flag
_atom_site_refinement_flags_posn
_atom_site_refinement_flags_adp
_atom_site_refinement_flags_occupancy
_atom_site_disorder_assembly
_atom_site_disorder_group
Zn1 Zn 0.24493(4) 0.24493(4) 0.29261(3) 0.0286(5) Uani 1 2 d S T P . .
O1 O 0.24782(15) 0.1562(2) 0.27393(16) 0.0631(15) Uani 1 1 d . . . . .
O2 O 0.25239(16) 0.1626(3) 0.21031(16) 0.0745(19) Uani 1 1 d . . . . .
N2 N 0.1130(5) 0.2702(6) 0.4812(4) 0.045(5) Uani 0.25 1 d D U . A 1
H2 H 0.0835 0.2820 0.4664 0.054 Uiso 0.125 1 calc R . . A 1
N2A N 0.1107(5) 0.2302(6) 0.4808(4) 0.044(5) Uani 0.25 1 d D U . A 2
H2A H 0.0802 0.2217 0.4659 0.052 Uiso 0.125 1 calc R . . A 2
N1 N 0.2219(4) 0.2476(3) 0.34920(17) 0.058(3) Uani 0.5 1 d . U . A -1
C11 C 0.1601(4) 0.2495(2) 0.35942(19) 0.082(4) Uani 0.5 1 d G U . A -1
H11 H 0.1301 0.2506 0.3404 0.099 Uiso 0.5 1 calc R . . A -1
C10 C 0.1433(4) 0.2498(2) 0.3981(2) 0.097(4) Uani 0.5 1 d G U . A -1
H10 H 0.1020 0.2511 0.4050 0.116 Uiso 0.5 1 calc R . . A -1
C9 C 0.1883(5) 0.2483(3) 0.42660(16) 0.077(3) Uani 0.5 1 d G U . A -1
C8 C 0.2500(4) 0.2464(4) 0.4164(2) 0.074(3) Uani 0.5 1 d G U . A -1
H8 H 0.2801 0.2453 0.4354 0.089 Uiso 0.5 1 calc R . . A -1
C7 C 0.2668(4) 0.2460(3) 0.3777(3) 0.073(4) Uani 0.5 1 d G U . A -1
H7 H 0.3081 0.2447 0.3709 0.088 Uiso 0.5 1 calc R . . A -1
C1 C 0.24995(18) 0.1317(4) 0.2420(3) 0.062(2) Uani 1 1 d . . . . .
C2 C 0.2503(2) 0.0655(4) 0.2401(2) 0.059(2) Uani 1 1 d D . . . .
C13 C 0.2134(7) 0.2475(4) 0.5000 0.051(5) Uani 0.5 2 d DS TU P A .
H13 H 0.2562 0.2480 0.5000 0.061 Uiso 0.5 2 calc RS T P . .
C3 C 0.2840(7) 0.0302(5) 0.2676(5) 0.091(4) Uani 0.5 1 d . U . B 1
H3 H 0.3068 0.0507 0.2863 0.109 Uiso 0.5 1 calc R . . B 1
C4 C 0.2120(6) 0.0362(7) 0.2133(4) 0.096(4) Uani 0.5 1 d D U . B 1
C5 C 0.1877(9) 0.0560(9) 0.1779(4) 0.200 Uiso 0.5 1 d D . . B 1
H5 H 0.1938 0.0981 0.1750 0.240 Uiso 0.5 1 calc R . . B 1
C6 C 0.1572(9) 0.03223(11) 0.1454(6) 0.300 Uiso 0.5 1 d D . . B 1
H6 H 0.1392 0.0563 0.1263 0.360 Uiso 0.5 1 calc R . . B 1
C3A C 0.2191(6) 0.0324(6) 0.2656(5) 0.089(4) Uani 0.5 1 d . U . B 2
H3A H 0.1962 0.0528 0.2843 0.107 Uiso 0.5 1 calc R . . B 2
C4A C 0.2840(7) 0.0373(6) 0.2103(4) 0.099(4) Uani 0.5 1 d D U . B 2
C5A C 0.3224(8) 0.0616(9) 0.1817(4) 0.200 Uiso 0.5 1 d D . . B 2
H5A H 0.3360 0.1017 0.1854 0.240 Uiso 0.5 1 calc R . . B 2
C6A C 0.3425(10) 0.03224(11) 0.1480(6) 0.300 Uiso 0.5 1 d D . . B 2
H6A H 0.3553 0.0545 0.1266 0.360 Uiso 0.5 1 calc R . . B 2
C12 C 0.1710(4) 0.2470(4) 0.4691(3) 0.053(3) Uani 0.5 1 d D U . . .

loop_
_atom_site_aniso_label
_atom_site_aniso_U_11
_atom_site_aniso_U_22
_atom_site_aniso_U_33
_atom_site_aniso_U_23
_atom_site_aniso_U_13
_atom_site_aniso_U_12
Zn1 0.0345(7) 0.0345(7) 0.0166(10) 0.0013(2) 0.0013(2) -0.0117(4)
O1 0.103(4) 0.020(2) 0.066(4) -0.006(2) -0.015(2) 0.0008(17)
O2 0.108(4) 0.037(4) 0.079(5) -0.003(2) 0.0090(19) -0.005(2)
N2 0.043(9) 0.066(9) 0.027(7) -0.005(7) -0.007(6) 0.022(7)
N2A 0.054(9) 0.041(8) 0.035(8) -0.005(6) 0.005(6) 0.008(7)
N1 0.052(6) 0.110(8) 0.011(5) -0.011(3) 0.012(3) -0.052(5)
C11 0.074(8) 0.150(8) 0.022(6) -0.002(5) 0.007(5) -0.038(6)
C10 0.084(8) 0.169(9) 0.037(7) 0.011(5) 0.009(6) -0.023(5)
C9 0.071(8) 0.139(9) 0.021(6) 0.023(5) -0.010(5) -0.016(6)
C8 0.063(8) 0.129(10) 0.030(6) 0.002(7) -0.005(6) -0.018(4)
C7 0.057(7) 0.128(9) 0.034(7) 0.014(5) 0.017(5) -0.004(5)
C1 0.046(5) 0.034(5) 0.106(7) -0.005(4) 0.002(4) -0.001(3)
C2 0.050(5) 0.020(4) 0.106(6) -0.003(4) 0.015(3) -0.007(3)
C13 0.034(8) 0.047(8) 0.071(9) 0.000 0.000 -0.004(6)
C3 0.094(9) 0.032(7) 0.145(8) -0.003(7) 0.011(8) 0.001(5)
C4 0.091(8) 0.057(8) 0.141(8) 0.010(6) -0.004(7) -0.001(5)
C3A 0.094(9) 0.036(7) 0.137(8) 0.000(7) 0.016(8) -0.004(5)
C4A 0.091(8) 0.051(8) 0.154(8) 0.005(6) 0.011(7) 0.004(6)
C12 0.049(7) 0.080(7) 0.030(6) -0.017(4) 0.013(5) -0.007(5)

loop_
_atom_type_symbol
_atom_type_description
_atom_type_scat_dispersion_real
_atom_type_scat_dispersion_imag
_atom_type_scat_source
C C 0.0181 0.0091 'International Tables Vol C Tables 4.2.6.8 and 6.1.1.4'
H H 0.0000 0.0000 'International Tables Vol C Tables 4.2.6.8 and 6.1.1.4'
N N 0.0311 0.0180 'International Tables Vol C Tables 4.2.6.8 and 6.1.1.4'
O O 0.0492 0.0322 'International Tables Vol C Tables 4.2.6.8 and 6.1.1.4'
Zn Zn -1.5491 0.6778 'International Tables Vol C Tables 4.2.6.8 and 6.1.1.4'

loop_
_geom_angle_atom_site_label_1
_geom_angle_atom_site_label_2
_geom_angle_atom_site_label_3
_geom_angle
_geom_angle_site_symmetry_1
_geom_angle_site_symmetry_3
O1 Zn1 Zn1 75.64(16) 24 25
O1 Zn1 Zn1 75.64(16) . 25
O1 Zn1 O1 87.56(19) . 24
O2 Zn1 Zn1 82.76(16) 25 25
O2 Zn1 Zn1 82.76(16) 16 25
O2 Zn1 O1 88.89(12) 16 .
O2 Zn1 O1 88.89(12) 25 24
O2 Zn1 O1 158.3(2) 16 24
O2 Zn1 O1 158.3(2) 25 .
O2 Zn1 O2 86.6(2) 16 25
O2 Zn1 N1 91.6(2) 25 .
O2 Zn1 N1 107.2(3) 16 .
N1 Zn1 Zn1 168.3(3) . 25
N1 Zn1 O1 110.0(2) . .
N1 Zn1 O1 94.1(3) . 24
C1 O1 Zn1 134.4(6) . .
C1 O2 Zn1 124.4(6) . 25
N2 N2 H2 126.4 19_556 .
N2 N2 C12 107.2(7) 19_556 .
C12 N2 H2 126.4 . .
N2A N2A H2A 126.7 19_556 .
N2A N2A C12 106.6(7) 19_556 .
C12 N2A H2A 126.7 . .
C11 N1 Zn1 119.1(5) . .
C11 N1 C7 120.0 . .
C7 N1 Zn1 120.8(5) . .
N1 C11 H11 120.0 . .
N1 C11 C10 120.0 . .
C10 C11 H11 120.0 . .
C11 C10 H10 120.0 . .
C9 C10 C11 120.0 . .
C9 C10 H10 120.0 . .
C10 C9 C8 120.0 . .
C10 C9 C12 120.9(7) . .
C8 C9 C12 119.1(7) . .
C9 C8 H8 120.0 . .
C9 C8 C7 120.0 . .
C7 C8 H8 120.0 . .
N1 C7 H7 120.0 . .
C8 C7 N1 120.0 . .
C8 C7 H7 120.0 . .
O1 C1 O2 122.8(9) . .
O1 C1 C2 118.5(8) . .
O2 C1 C2 118.8(8) . .
C3 C2 C1 120.6(9) . .
C4 C2 C1 118.9(9) . .
C4 C2 C3 120.2(11) . .
C3A C2 C1 120.5(9) . .
C3A C2 C4A 121.2(11) . .
C4A C2 C1 118.2(8) . .
C12 C13 H13 130.8 19_556 .
C12 C13 H13 130.8 . .
C12 C13 C12 98.4(12) 19_556 .
C2 C3 H3 118.7 . .
C3 C3 C2 122.6(7) 23 .
C3 C3 H3 118.7 23 .
C2 C4 C4 117.1(7) . 23
C2 C4 C5 131.5(15) . .
C5 C4 C4 107.9(10) . 23
C4 C5 H5 110.1 . .
C4 C5 C6 139.8(18) . .
C6 C5 H5 110.1 . .
C5 C6 H6 124.2 . .
C6 C6 C5 111.6(9) 23 .
C6 C6 H6 124.2 23 .
C2 C3A C3A 122.8(7) . 23
C2 C3A H3A 118.6 . .
C3A C3A H3A 118.6 23 .
C2 C4A C4A 115.9(7) . 23
C5A C4A C2 131.7(14) . .
C5A C4A C4A 112.2(10) . 23
C4A C5A H5A 116.4 . .
C6A C5A C4A 127.2(18) . .
C6A C5A H5A 116.4 . .
C5A C6A C6A 117.2(9) . 23
C5A C6A H6A 121.4 . .
C6A C6A H6A 121.4 23 .
N2 C12 C9 119.9(9) . .
C13 C12 N2 110.7(11) . .
C13 C12 N2A 112.9(12) . .
C13 C12 C9 124.8(8) . .

loop_
_geom_bond_atom_site_label_1
_geom_bond_atom_site_label_2
_geom_bond_distance
_geom_bond_site_symmetry_2
Zn1 Zn1 2.970(2) 25
Zn1 O1 2.036(5) .
Zn1 O1 2.037(5) 24
Zn1 O2 2.015(6) 16
Zn1 O2 2.015(6) 25
Zn1 N1 2.025(5) .
O1 C1 1.230(9) .
O2 Zn1 2.016(6) 25
O2 C1 1.289(10) .
N2 N2 1.30(3) 19_556
N2 H2 0.8600 .
N2 C12 1.420(5) .
N2A N2A 1.33(3) 19_556
N2A H2A 0.8600 .
N2A C12 1.420(5) .
N1 C11 1.3900 .
N1 C7 1.3900 .
C11 H11 0.9300 .
C11 C10 1.3900 .
C10 H10 0.9300 .
C10 C9 1.3900 .
C9 C8 1.3900 .
C9 C12 1.520(11) .
C8 H8 0.9300 .
C8 C7 1.3900 .
C7 H7 0.9300 .
C1 C2 1.440(11) .
C2 C3 1.429(17) .
C2 C4 1.402(5) .
C2 C3A 1.329(17) .
C2 C4A 1.405(5) .
C13 H13 0.9300 .
C13 C12 1.415(5) .
C13 C12 1.415(5) 19_556
C3 C3 1.31(2) 23
C3 H3 0.9300 .
C4 C4 1.57(3) 23
C4 C5 1.403(4) .
C5 H5 0.9300 .
C5 C6 1.404(4) .
C6 C6 1.403(5) 23
C6 H6 0.9300 .
C3A C3A 1.41(2) 23
C3A H3A 0.9300 .
C4A C4A 1.63(3) 23
C4A C5A 1.401(4) .
C5A H5A 0.9300 .
C5A C6A 1.400(4) .
C6A C6A 1.403(5) 23
C6A H6A 0.9300 .

loop_
_geom_torsion_atom_site_label_1
_geom_torsion_atom_site_label_2
_geom_torsion_atom_site_label_3
_geom_torsion_atom_site_label_4
_geom_torsion
_geom_torsion_site_symmetry_1
_geom_torsion_site_symmetry_4
Zn1 O1 C1 O2 1.8(7) . .
Zn1 O1 C1 C2 -178.8(3) . .
Zn1 O2 C1 O1 1.5(6) 25 .
Zn1 O2 C1 C2 -178.0(3) 25 .
Zn1 N1 C11 C10 178.4(4) . .
Zn1 N1 C7 C8 -178.4(4) . .
O1 C1 C2 C3 -38.6(10) . .
O1 C1 C2 C4 134.7(10) . .
O1 C1 C2 C3A 34.3(12) . .
O1 C1 C2 C4A -146.2(9) . .
O2 C1 C2 C3 140.8(9) . .
O2 C1 C2 C4 -45.8(10) . .
O2 C1 C2 C3A -146.2(10) . .
O2 C1 C2 C4A 33.3(11) . .
N2 N2 C12 N2A 85.3(15) 19_556 .
N2 N2 C12 C9 -172.8(6) 19_556 .
N2 N2 C12 C13 -15.5(9) 19_556 .
N2A N2A C12 N2 -83.5(14) 19_556 .
N2A N2A C12 C9 176.7(6) 19_556 .
N2A N2A C12 C13 10.5(9) 19_556 .
N1 C11 C10 C9 0.0 . .
C11 N1 C7 C8 0.0 . .
C11 C10 C9 C8 0.0 . .
C11 C10 C9 C12 -178.5(6) . .
C10 C9 C8 C7 0.0 . .
C10 C9 C12 N2 -23.9(12) . .
C10 C9 C12 N2A 17.8(12) . .
C10 C9 C12 C13 -177.7(7) . .
C9 C8 C7 N1 0.0 . .
C8 C9 C12 N2 157.7(9) . .
C8 C9 C12 N2A -160.7(9) . .
C8 C9 C12 C13 3.8(10) . .
C7 N1 C11 C10 0.0 . .
C1 C2 C3 C3 177.8(4) . 23
C1 C2 C4 C4 -177.7(4) . 23
C1 C2 C4 C5 26(2) . .
C1 C2 C3A C3A -178.4(4) . 23
C1 C2 C4A C4A 178.5(4) . 23
C1 C2 C4A C5A 4(2) . .
C2 C4 C5 C6 168(2) . .
C2 C4A C5A C6A -163.7(19) . .
C3 C2 C4 C4 -4.3(10) . 23
C3 C2 C4 C5 -160(2) . .
C3 C2 C3A C3A -67.7(8) . 23
C3 C2 C4A C4A 53.7(8) . 23
C3 C2 C4A C5A -120.6(18) . .
C4 C2 C3 C3 4.6(11) . 23
C4 C2 C3A C3A 61.7(9) . 23
C4 C2 C4A C4A -69.5(7) . 23
C4 C2 C4A C5A 116.2(19) . .
C4 C4 C5 C6 11(3) 23 .
C4 C5 C6 C6 -11(3) . 23
C3A C2 C3 C3 67.3(9) . 23
C3A C2 C4 C4 -56.2(8) . 23
C3A C2 C4 C5 148(2) . .
C3A C2 C4A C4A -2.0(12) . 23
C3A C2 C4A C5A -176.3(18) . .
C4A C2 C3 C3 -59.3(9) . 23
C4A C2 C4 C4 71.2(7) . 23
C4A C2 C4 C5 -85(2) . .
C4A C2 C3A C3A 2.2(13) . 23
C4A C4A C5A C6A 22(2) 23 .
C4A C5A C6A C6A -23(3) . 23
C12 C9 C8 C7 178.5(6) . .
C12 C13 C12 N2 23.0(13) 19_556 .
C12 C13 C12 N2A -15.5(13) 19_556 .
C12 C13 C12 C9 178.9(4) 19_556 .

loop_
_smtbx_masks_void_nr
_smtbx_masks_void_average_x
_smtbx_masks_void_average_y
_smtbx_masks_void_average_z
_smtbx_masks_void_volume
_smtbx_masks_void_count_electrons
1 -0.583 -0.728 -0.584 8820.2 1722.6
